data_7131577
loop_
_publ_author_name
'Rao, Qian'
'Zhang, Yin'
'Liu, Yin-Ping'
'Jiang, Bo'
'Wang, Xiang'
'Tu, Shu-Jiang'
'Hao, Wen-Juan'

_publ_section_title
;
 Azofuran activation for annulative rearrangement enabled by
 gold(I)/Br&#xf8;nsted acid relay catalysis.
;
_journal_issue 38
_journal_name_full 'Chemical communications (Cambridge, England)'
_journal_page_first 5725
_journal_page_last 5728
_journal_paper_doi 10.1039/d3cc00531c
_journal_volume 59
_journal_year 2023
_chemical_formula_sum 'C30 H28 N2 O2'
_chemical_formula_weight 448.54
_space_group_crystal_system monoclinic
_space_group_IT_number 14
_space_group_name_Hall '-P 2ybc'
_space_group_name_H-M_alt 'P 1 21/c 1'
_atom_sites_solution_hydrogens mixed
_audit_creation_method SHELXL-2019/2
_audit_update_record
;
2023-01-02 deposited with the CCDC.	2023-04-19 downloaded from the CCDC.
;
_cell_angle_alpha 90
_cell_angle_beta 101.577(4)
_cell_angle_gamma 90
_cell_formula_units_Z 4
_cell_length_a 13.824(3)
_cell_length_b 19.701(5)
_cell_length_c 9.478(2)
_cell_measurement_reflns_used 2627
_cell_measurement_temperature 296(2)
_cell_measurement_theta_max 22.94
_cell_measurement_theta_min 2.42
_cell_volume 2528.8(10)
_computing_cell_refinement 'Bruker SAINT'
_computing_data_collection 'Bruker APEX2'
_computing_data_reduction 'Bruker SAINT'
_computing_molecular_graphics 'Bruker SHELXTL'
_computing_publication_material 'Bruker SHELXTL'
_computing_structure_refinement 'SHELXL-2019/2 (Sheldrick, 2019)'
_computing_structure_solution 'SHELXS-97 (Sheldrick 2008)'
_diffrn_ambient_temperature 296(2)
_diffrn_measured_fraction_theta_full 0.997
_diffrn_measured_fraction_theta_max 0.995
_diffrn_measurement_device_type 'Bruker APEX-II CCD'
_diffrn_measurement_method '\f and \w scans'
_diffrn_radiation_type MoK\a
_diffrn_radiation_wavelength 0.71073
_diffrn_reflns_av_R_equivalents 0.0313
_diffrn_reflns_av_unetI/netI 0.0400
_diffrn_reflns_Laue_measured_fraction_full 0.997
_diffrn_reflns_Laue_measured_fraction_max 0.995
_diffrn_reflns_limit_h_max 16
_diffrn_reflns_limit_h_min -16
_diffrn_reflns_limit_k_max 23
_diffrn_reflns_limit_k_min -23
_diffrn_reflns_limit_l_max 11
_diffrn_reflns_limit_l_min -10
_diffrn_reflns_number 13179
_diffrn_reflns_point_group_measured_fraction_full 0.997
_diffrn_reflns_point_group_measured_fraction_max 0.995
_diffrn_reflns_theta_full 25.242
_diffrn_reflns_theta_max 25.413
_diffrn_reflns_theta_min 1.825
_exptl_absorpt_coefficient_mu 0.074
_exptl_crystal_colour white
_exptl_crystal_density_diffrn 1.178
_exptl_crystal_description block
_exptl_crystal_F_000 952
_exptl_crystal_size_max 0.330
_exptl_crystal_size_mid 0.210
_exptl_crystal_size_min 0.120
_refine_diff_density_max 0.285
_refine_diff_density_min -0.187
_refine_diff_density_rms 0.058
_refine_ls_extinction_method none
_refine_ls_goodness_of_fit_ref 1.036
_refine_ls_hydrogen_treatment mixed
_refine_ls_matrix_type full
_refine_ls_number_parameters 311
_refine_ls_number_reflns 4640
_refine_ls_number_restraints 6
_refine_ls_restrained_S_all 1.045
_refine_ls_R_factor_all 0.0945
_refine_ls_R_factor_gt 0.0545
_refine_ls_shift/su_max 0.000
_refine_ls_shift/su_mean 0.000
_refine_ls_structure_factor_coef Fsqd
_refine_ls_weighting_details 'w=1/[\s^2^(Fo^2^)+(0.0927P)^2^+0.1343P] where P=(Fo^2^+2Fc^2^)/3'
_refine_ls_weighting_scheme calc
_refine_ls_wR_factor_gt 0.1489
_refine_ls_wR_factor_ref 0.1719
_reflns_Friedel_coverage 0.000
_reflns_number_gt 2935
_reflns_number_total 4640
_reflns_threshold_expression 'I > 2\s(I)'
_cod_data_source_file d3cc00531c2.cif
_cod_data_source_block a
_cod_depositor_comments 'Adding full bibliography for 7131577.cif.'
_cod_original_sg_symbol_H-M 'P 21/c'
_cod_database_code 7131577
_shelx_shelxl_version_number 2019/2
_shelx_space_group_comment
;
The symmetry employed for this shelxl refinement is uniquely defined
by the following loop, which should always be used as a source of
symmetry information in preference to the above space-group names.
They are only intended as comments.
;
_shelx_estimated_absorpt_t_min 0.976
_shelx_estimated_absorpt_t_max 0.991

loop_
_space_group_symop_operation_xyz
'x, y, z'
'-x, y+1/2, -z+1/2'
'-x, -y, -z'
'x, -y-1/2, z-1/2'

loop_
_atom_site_label
_atom_site_type_symbol
_atom_site_fract_x
_atom_site_fract_y
_atom_site_fract_z
_atom_site_U_iso_or_equiv
_atom_site_adp_type
_atom_site_occupancy
_atom_site_site_symmetry_order
_atom_site_calc_flag
_atom_site_refinement_flags_posn
_atom_site_refinement_flags_adp
_atom_site_refinement_flags_occupancy
_atom_site_disorder_assembly
_atom_site_disorder_group
C1 C 0.07519(16) 0.09738(11) 0.4432(2) 0.0465(5) Uani 1 1 d . . . . .
C2 C 0.09255(16) 0.17102(11) 0.4664(2) 0.0482(6) Uani 1 1 d . . . . .
C3 C 0.16662(16) 0.17859(11) 0.5774(2) 0.0489(6) Uani 1 1 d . . . . .
H3 H 0.191680 0.220596 0.611641 0.059 Uiso 1 1 calc R U . . .
C4 C 0.20642(16) 0.11155(10) 0.6431(2) 0.0457(5) Uani 1 1 d . . . . .
C5 C 0.31288(16) 0.10064(11) 0.6380(2) 0.0472(5) Uani 1 1 d . . . . .
C6 C 0.38556(18) 0.05922(12) 0.7058(3) 0.0581(6) Uani 1 1 d . . . . .
C7 C 0.46591(18) 0.06968(13) 0.6347(3) 0.0632(7) Uani 1 1 d . . . . .
H7 H 0.527011 0.048246 0.657168 0.076 Uiso 1 1 calc R U . . .
C8 C 0.43855(16) 0.11574(12) 0.5296(2) 0.0513(6) Uani 1 1 d . . . . .
C9 C 0.48642(17) 0.14914(12) 0.4256(2) 0.0542(6) Uani 1 1 d . . . . .
C10 C 0.5811(2) 0.13218(15) 0.4145(3) 0.0837(9) Uani 1 1 d . . . . .
H10 H 0.615137 0.098988 0.474426 0.100 Uiso 1 1 calc R U . . .
C11 C 0.6258(2) 0.16403(19) 0.3152(4) 0.0995(11) Uani 1 1 d . . . . .
H11 H 0.690048 0.152367 0.309397 0.119 Uiso 1 1 calc R U . . .
C12 C 0.5775(3) 0.21204(19) 0.2258(4) 0.0999(11) Uani 1 1 d . . . . .
H12 H 0.607382 0.232127 0.156661 0.120 Uiso 1 1 calc R U . . .
C13 C 0.4847(3) 0.23062(19) 0.2383(4) 0.1075(12) Uani 1 1 d . . . . .
H13 H 0.451748 0.264465 0.179064 0.129 Uiso 1 1 calc R U . . .
C14 C 0.4397(2) 0.19977(16) 0.3374(3) 0.0803(9) Uani 1 1 d . . . . .
H14 H 0.376554 0.213259 0.345348 0.096 Uiso 1 1 calc R U . . .
C15 C 0.3850(2) 0.01133(15) 0.8286(3) 0.0861(9) Uani 1 1 d . . . . .
H15A H 0.407925 0.034578 0.918030 0.129 Uiso 1 1 calc R U . . .
H15B H 0.427720 -0.026398 0.821389 0.129 Uiso 1 1 calc R U . . .
H15C H 0.319051 -0.004860 0.824849 0.129 Uiso 1 1 calc R U . . .
C16 C 0.18412(18) 0.10723(11) 0.7945(2) 0.0519(6) Uani 1 1 d . . . . .
C17 C 0.0963(2) 0.07945(12) 0.8170(3) 0.0667(7) Uani 1 1 d . . . . .
H17 H 0.052483 0.059912 0.740464 0.080 Uiso 1 1 calc R U . . .
C18 C 0.0735(3) 0.08055(15) 0.9510(4) 0.0919(10) Uani 1 1 d . . . . .
H18 H 0.014450 0.061664 0.964701 0.110 Uiso 1 1 calc R U . . .
C19 C 0.1366(4) 0.10905(19) 1.0645(4) 0.1018(13) Uani 1 1 d . U . . .
H19 H 0.120169 0.109863 1.154970 0.122 Uiso 1 1 calc R U . . .
C20 C 0.2239(3) 0.13643(17) 1.0457(3) 0.0957(11) Uani 1 1 d . . . . .
H20 H 0.267285 0.155124 1.123804 0.115 Uiso 1 1 calc R U . . .
C21 C 0.2485(2) 0.13649(13) 0.9095(3) 0.0717(7) Uani 1 1 d . . . . .
H21 H 0.307307 0.155937 0.896240 0.086 Uiso 1 1 calc R U . . .
C22 C 0.18194(16) -0.03827(11) 0.4339(2) 0.0489(6) Uani 1 1 d . . . . .
C23 C 0.23222(18) -0.00622(12) 0.3413(2) 0.0561(6) Uani 1 1 d . . . . .
H23 H 0.249708 0.039213 0.355572 0.067 Uiso 1 1 calc R U . . .
C24 C 0.25672(19) -0.04123(15) 0.2275(3) 0.0665(7) Uani 1 1 d . . . . .
H24 H 0.289560 -0.018312 0.165323 0.080 Uiso 1 1 calc R U . . .
C25 C 0.2346(2) -0.10833(16) 0.2026(3) 0.0733(8) Uani 1 1 d . . . . .
C26 C 0.1856(2) -0.14040(14) 0.2981(3) 0.0781(8) Uani 1 1 d . . . . .
H26 H 0.169922 -0.186166 0.284803 0.094 Uiso 1 1 calc R U . . .
C27 C 0.15922(19) -0.10625(12) 0.4129(3) 0.0631(7) Uani 1 1 d . . . . .
H27 H 0.126420 -0.129055 0.475306 0.076 Uiso 1 1 calc R U . . .
C28 C 0.2585(3) -0.14559(19) 0.0734(4) 0.1077(12) Uani 1 1 d . . . . .
H28A H 0.317341 -0.125768 0.049367 0.129 Uiso 1 1 calc R U . . .
H28B H 0.273028 -0.192637 0.099531 0.129 Uiso 1 1 calc R U . . .
C29 C 0.1787(3) -0.1434(3) -0.0542(4) 0.1440(17) Uani 1 1 d . . . . .
H29A H 0.118765 -0.159802 -0.029646 0.216 Uiso 1 1 calc R U . . .
H29B H 0.195637 -0.171394 -0.128437 0.216 Uiso 1 1 calc R U . . .
H29C H 0.169246 -0.097451 -0.088068 0.216 Uiso 1 1 calc R U . . .
C30 C 0.03062(19) 0.22241(13) 0.3743(3) 0.0704(7) Uani 1 1 d . . . . .
H30A H 0.053217 0.267140 0.404837 0.106 Uiso 1 1 calc R U . . .
H30B H -0.036987 0.217320 0.383108 0.106 Uiso 1 1 calc R U . . .
H30C H 0.035720 0.215868 0.275723 0.106 Uiso 1 1 calc R U . . .
N1 N 0.14360(13) 0.06489(9) 0.54287(18) 0.0457(5) Uani 1 1 d . . . . .
N2 N 0.15673(14) -0.00486(9) 0.55422(18) 0.0499(5) Uani 1 1 d . . . . .
H2 H 0.109722 -0.022293 0.586419 0.050(7) Uiso 1 1 d R . . . .
O1 O 0.34328(10) 0.13589(7) 0.52940(15) 0.0479(4) Uani 1 1 d . . . . .
O2 O 0.01197(11) 0.06959(8) 0.35258(16) 0.0576(4) Uani 1 1 d . . . . .

loop_
_atom_site_aniso_label
_atom_site_aniso_U_11
_atom_site_aniso_U_22
_atom_site_aniso_U_33
_atom_site_aniso_U_23
_atom_site_aniso_U_13
_atom_site_aniso_U_12
C1 0.0409(12) 0.0563(14) 0.0452(12) 0.0015(11) 0.0153(11) -0.0020(11)
C2 0.0443(13) 0.0509(14) 0.0513(13) 0.0072(10) 0.0140(11) 0.0009(10)
C3 0.0500(13) 0.0456(13) 0.0532(13) 0.0008(10) 0.0150(11) -0.0026(10)
C4 0.0465(13) 0.0447(13) 0.0454(12) -0.0011(10) 0.0078(10) -0.0033(10)
C5 0.0464(13) 0.0489(13) 0.0458(12) 0.0040(10) 0.0083(10) -0.0036(10)
C6 0.0536(15) 0.0607(15) 0.0595(15) 0.0102(12) 0.0102(12) 0.0057(12)
C7 0.0465(14) 0.0721(17) 0.0700(16) 0.0121(13) 0.0095(12) 0.0108(12)
C8 0.0382(13) 0.0564(14) 0.0586(14) 0.0000(11) 0.0078(10) 0.0025(10)
C9 0.0485(14) 0.0595(15) 0.0553(14) 0.0004(11) 0.0119(11) -0.0036(11)
C10 0.0598(17) 0.100(2) 0.098(2) 0.0291(18) 0.0338(16) 0.0148(16)
C11 0.071(2) 0.124(3) 0.114(3) 0.029(2) 0.045(2) 0.0088(19)
C12 0.096(3) 0.121(3) 0.093(2) 0.029(2) 0.042(2) -0.007(2)
C13 0.094(3) 0.128(3) 0.110(3) 0.061(2) 0.043(2) 0.022(2)
C14 0.0643(17) 0.099(2) 0.0806(19) 0.0266(17) 0.0226(15) 0.0149(16)
C15 0.083(2) 0.091(2) 0.0848(19) 0.0381(17) 0.0198(17) 0.0216(16)
C16 0.0614(15) 0.0473(13) 0.0474(13) 0.0017(10) 0.0122(11) 0.0071(11)
C17 0.0769(18) 0.0605(16) 0.0711(17) 0.0069(13) 0.0350(15) 0.0039(13)
C18 0.124(3) 0.076(2) 0.094(2) 0.0205(18) 0.067(2) 0.0219(19)
C19 0.157(4) 0.095(2) 0.067(2) 0.0236(18) 0.057(2) 0.050(2)
C20 0.138(3) 0.093(2) 0.0494(17) -0.0080(15) 0.0028(19) 0.036(2)
C21 0.085(2) 0.0711(18) 0.0562(16) -0.0074(13) 0.0064(14) 0.0087(14)
C22 0.0433(13) 0.0480(13) 0.0534(13) -0.0001(10) 0.0052(11) 0.0053(10)
C23 0.0605(15) 0.0530(14) 0.0559(14) 0.0016(11) 0.0143(12) 0.0023(11)
C24 0.0650(17) 0.078(2) 0.0586(16) 0.0015(13) 0.0166(13) 0.0143(14)
C25 0.0703(18) 0.081(2) 0.0677(17) -0.0121(15) 0.0121(15) 0.0216(15)
C26 0.082(2) 0.0529(16) 0.098(2) -0.0203(15) 0.0133(18) 0.0089(14)
C27 0.0612(16) 0.0527(15) 0.0755(17) 0.0019(13) 0.0140(13) 0.0019(12)
C28 0.116(3) 0.118(3) 0.090(2) -0.030(2) 0.023(2) 0.038(2)
C29 0.116(3) 0.229(5) 0.092(3) -0.067(3) 0.032(2) -0.010(3)
C30 0.0640(17) 0.0627(16) 0.0801(18) 0.0139(13) 0.0037(14) 0.0078(13)
N1 0.0456(11) 0.0430(11) 0.0478(10) 0.0007(8) 0.0074(9) -0.0018(8)
N2 0.0530(12) 0.0461(11) 0.0533(11) 0.0029(9) 0.0170(9) -0.0044(9)
O1 0.0417(9) 0.0521(9) 0.0494(9) 0.0039(7) 0.0078(7) -0.0011(7)
O2 0.0487(9) 0.0691(11) 0.0526(9) 0.0020(8) 0.0044(8) -0.0094(8)

loop_
_atom_type_symbol
_atom_type_description
_atom_type_scat_dispersion_real
_atom_type_scat_dispersion_imag
_atom_type_scat_source
C C 0.0033 0.0016 'International Tables Vol C Tables 4.2.6.8 and 6.1.1.4'
H H 0.0000 0.0000 'International Tables Vol C Tables 4.2.6.8 and 6.1.1.4'
N N 0.0061 0.0033 'International Tables Vol C Tables 4.2.6.8 and 6.1.1.4'
O O 0.0106 0.0060 'International Tables Vol C Tables 4.2.6.8 and 6.1.1.4'

loop_
_geom_angle_atom_site_label_1
_geom_angle_atom_site_label_2
_geom_angle_atom_site_label_3
_geom_angle
_geom_angle_site_symmetry_1
_geom_angle_site_symmetry_3
_geom_angle_publ_flag
O2 C1 N1 125.3(2) . . ?
O2 C1 C2 127.9(2) . . ?
N1 C1 C2 106.84(19) . . ?
C3 C2 C1 107.80(19) . . ?
C3 C2 C30 130.7(2) . . ?
C1 C2 C30 121.5(2) . . ?
C2 C3 C4 112.8(2) . . ?
C2 C3 H3 123.6 . . ?
C4 C3 H3 123.6 . . ?
N1 C4 C5 110.20(17) . . ?
N1 C4 C3 99.23(17) . . ?
C5 C4 C3 112.95(17) . . ?
N1 C4 C16 111.50(17) . . ?
C5 C4 C16 114.00(18) . . ?
C3 C4 C16 108.00(17) . . ?
C6 C5 O1 110.53(19) . . ?
C6 C5 C4 135.4(2) . . ?
O1 C5 C4 113.67(18) . . ?
C5 C6 C7 105.3(2) . . ?
C5 C6 C15 129.0(2) . . ?
C7 C6 C15 125.7(2) . . ?
C8 C7 C6 108.5(2) . . ?
C8 C7 H7 125.7 . . ?
C6 C7 H7 125.7 . . ?
C7 C8 O1 108.9(2) . . ?
C7 C8 C9 135.3(2) . . ?
O1 C8 C9 115.80(19) . . ?
C10 C9 C14 117.9(2) . . ?
C10 C9 C8 120.9(2) . . ?
C14 C9 C8 121.3(2) . . ?
C9 C10 C11 120.4(3) . . ?
C9 C10 H10 119.8 . . ?
C11 C10 H10 119.8 . . ?
C12 C11 C10 121.0(3) . . ?
C12 C11 H11 119.5 . . ?
C10 C11 H11 119.5 . . ?
C11 C12 C13 119.2(3) . . ?
C11 C12 H12 120.4 . . ?
C13 C12 H12 120.4 . . ?
C12 C13 C14 120.4(3) . . ?
C12 C13 H13 119.8 . . ?
C14 C13 H13 119.8 . . ?
C13 C14 C9 121.1(3) . . ?
C13 C14 H14 119.5 . . ?
C9 C14 H14 119.5 . . ?
C6 C15 H15A 109.5 . . ?
C6 C15 H15B 109.5 . . ?
H15A C15 H15B 109.5 . . ?
C6 C15 H15C 109.5 . . ?
H15A C15 H15C 109.5 . . ?
H15B C15 H15C 109.5 . . ?
C17 C16 C21 119.1(2) . . ?
C17 C16 C4 120.9(2) . . ?
C21 C16 C4 119.7(2) . . ?
C18 C17 C16 120.5(3) . . ?
C18 C17 H17 119.7 . . ?
C16 C17 H17 119.7 . . ?
C19 C18 C17 120.6(3) . . ?
C19 C18 H18 119.7 . . ?
C17 C18 H18 119.7 . . ?
C18 C19 C20 120.1(3) . . ?
C18 C19 H19 119.9 . . ?
C20 C19 H19 119.9 . . ?
C19 C20 C21 120.3(3) . . ?
C19 C20 H20 119.8 . . ?
C21 C20 H20 119.8 . . ?
C16 C21 C20 119.3(3) . . ?
C16 C21 H21 120.4 . . ?
C20 C21 H21 120.4 . . ?
C23 C22 C27 118.8(2) . . ?
C23 C22 N2 122.4(2) . . ?
C27 C22 N2 118.7(2) . . ?
C22 C23 C24 120.3(2) . . ?
C22 C23 H23 119.9 . . ?
C24 C23 H23 119.9 . . ?
C25 C24 C23 122.5(3) . . ?
C25 C24 H24 118.7 . . ?
C23 C24 H24 118.7 . . ?
C24 C25 C26 116.7(2) . . ?
C24 C25 C28 121.9(3) . . ?
C26 C25 C28 121.3(3) . . ?
C25 C26 C27 122.0(3) . . ?
C25 C26 H26 119.0 . . ?
C27 C26 H26 119.0 . . ?
C22 C27 C26 119.7(2) . . ?
C22 C27 H27 120.2 . . ?
C26 C27 H27 120.2 . . ?
C29 C28 C25 113.7(3) . . ?
C29 C28 H28A 108.8 . . ?
C25 C28 H28A 108.8 . . ?
C29 C28 H28B 108.8 . . ?
C25 C28 H28B 108.8 . . ?
H28A C28 H28B 107.7 . . ?
C28 C29 H29A 109.5 . . ?
C28 C29 H29B 109.5 . . ?
H29A C29 H29B 109.5 . . ?
C28 C29 H29C 109.5 . . ?
H29A C29 H29C 109.5 . . ?
H29B C29 H29C 109.5 . . ?
C2 C30 H30A 109.5 . . ?
C2 C30 H30B 109.5 . . ?
H30A C30 H30B 109.5 . . ?
C2 C30 H30C 109.5 . . ?
H30A C30 H30C 109.5 . . ?
H30B C30 H30C 109.5 . . ?
C1 N1 N2 125.71(17) . . ?
C1 N1 C4 113.15(17) . . ?
N2 N1 C4 121.13(16) . . ?
N1 N2 C22 116.51(17) . . ?
N1 N2 H2 109.4 . . ?
C22 N2 H2 115.6 . . ?
C8 O1 C5 106.81(17) . . ?

loop_
_geom_bond_atom_site_label_1
_geom_bond_atom_site_label_2
_geom_bond_distance
_geom_bond_site_symmetry_2
_geom_bond_publ_flag
C1 O2 1.225(2) . ?
C1 N1 1.356(3) . ?
C1 C2 1.480(3) . ?
C2 C3 1.321(3) . ?
C2 C30 1.490(3) . ?
C3 C4 1.516(3) . ?
C3 H3 0.9300 . ?
C4 N1 1.473(3) . ?
C4 C5 1.498(3) . ?
C4 C16 1.529(3) . ?
C5 C6 1.352(3) . ?
C5 O1 1.375(2) . ?
C6 C7 1.425(3) . ?
C6 C15 1.499(3) . ?
C7 C8 1.344(3) . ?
C7 H7 0.9300 . ?
C8 O1 1.375(3) . ?
C8 C9 1.451(3) . ?
C9 C10 1.375(3) . ?
C9 C14 1.376(3) . ?
C10 C11 1.376(4) . ?
C10 H10 0.9300 . ?
C11 C12 1.353(4) . ?
C11 H11 0.9300 . ?
C12 C13 1.361(5) . ?
C12 H12 0.9300 . ?
C13 C14 1.369(4) . ?
C13 H13 0.9300 . ?
C14 H14 0.9300 . ?
C15 H15A 0.9600 . ?
C15 H15B 0.9600 . ?
C15 H15C 0.9600 . ?
C16 C17 1.387(3) . ?
C16 C21 1.387(3) . ?
C17 C18 1.368(4) . ?
C17 H17 0.9300 . ?
C18 C19 1.363(5) . ?
C18 H18 0.9300 . ?
C19 C20 1.366(5) . ?
C19 H19 0.9300 . ?
C20 C21 1.399(4) . ?
C20 H20 0.9300 . ?
C21 H21 0.9300 . ?
C22 C23 1.377(3) . ?
C22 C27 1.381(3) . ?
C22 N2 1.419(3) . ?
C23 C24 1.378(3) . ?
C23 H23 0.9300 . ?
C24 C25 1.367(4) . ?
C24 H24 0.9300 . ?
C25 C26 1.386(4) . ?
C25 C28 1.520(4) . ?
C26 C27 1.389(4) . ?
C26 H26 0.9300 . ?
C27 H27 0.9300 . ?
C28 C29 1.465(5) . ?
C28 H28A 0.9700 . ?
C28 H28B 0.9700 . ?
C29 H29A 0.9600 . ?
C29 H29B 0.9600 . ?
C29 H29C 0.9600 . ?
C30 H30A 0.9600 . ?
C30 H30B 0.9600 . ?
C30 H30C 0.9600 . ?
N1 N2 1.387(2) . ?
N2 H2 0.8443 . ?

loop_
_geom_torsion_atom_site_label_1
_geom_torsion_atom_site_label_2
_geom_torsion_atom_site_label_3
_geom_torsion_atom_site_label_4
_geom_torsion
_geom_torsion_site_symmetry_1
_geom_torsion_site_symmetry_2
_geom_torsion_site_symmetry_3
_geom_torsion_site_symmetry_4
_geom_torsion_publ_flag
O2 C1 C2 C3 178.6(2) . . . . ?
N1 C1 C2 C3 -1.4(2) . . . . ?
O2 C1 C2 C30 -0.4(3) . . . . ?
N1 C1 C2 C30 179.57(19) . . . . ?
C1 C2 C3 C4 -1.0(2) . . . . ?
C30 C2 C3 C4 177.9(2) . . . . ?
C2 C3 C4 N1 2.7(2) . . . . ?
C2 C3 C4 C5 119.4(2) . . . . ?
C2 C3 C4 C16 -113.6(2) . . . . ?
N1 C4 C5 C6 -87.3(3) . . . . ?
C3 C4 C5 C6 162.7(3) . . . . ?
C16 C4 C5 C6 38.9(4) . . . . ?
N1 C4 C5 O1 84.9(2) . . . . ?
C3 C4 C5 O1 -25.1(3) . . . . ?
C16 C4 C5 O1 -148.88(18) . . . . ?
O1 C5 C6 C7 0.1(3) . . . . ?
C4 C5 C6 C7 172.5(2) . . . . ?
O1 C5 C6 C15 -179.4(3) . . . . ?
C4 C5 C6 C15 -7.0(5) . . . . ?
C5 C6 C7 C8 -0.1(3) . . . . ?
C15 C6 C7 C8 179.4(3) . . . . ?
C6 C7 C8 O1 0.1(3) . . . . ?
C6 C7 C8 C9 177.2(3) . . . . ?
C7 C8 C9 C10 4.2(4) . . . . ?
O1 C8 C9 C10 -178.9(2) . . . . ?
C7 C8 C9 C14 -174.3(3) . . . . ?
O1 C8 C9 C14 2.7(3) . . . . ?
C14 C9 C10 C11 -1.7(5) . . . . ?
C8 C9 C10 C11 179.8(3) . . . . ?
C9 C10 C11 C12 -0.6(5) . . . . ?
C10 C11 C12 C13 2.3(6) . . . . ?
C11 C12 C13 C14 -1.8(6) . . . . ?
C12 C13 C14 C9 -0.6(6) . . . . ?
C10 C9 C14 C13 2.3(5) . . . . ?
C8 C9 C14 C13 -179.2(3) . . . . ?
N1 C4 C16 C17 -18.6(3) . . . . ?
C5 C4 C16 C17 -144.2(2) . . . . ?
C3 C4 C16 C17 89.4(2) . . . . ?
N1 C4 C16 C21 166.8(2) . . . . ?
C5 C4 C16 C21 41.3(3) . . . . ?
C3 C4 C16 C21 -85.1(3) . . . . ?
C21 C16 C17 C18 -0.3(4) . . . . ?
C4 C16 C17 C18 -174.9(2) . . . . ?
C16 C17 C18 C19 0.1(4) . . . . ?
C17 C18 C19 C20 -0.5(5) . . . . ?
C18 C19 C20 C21 1.1(5) . . . . ?
C17 C16 C21 C20 0.9(4) . . . . ?
C4 C16 C21 C20 175.5(2) . . . . ?
C19 C20 C21 C16 -1.3(4) . . . . ?
C27 C22 C23 C24 1.8(3) . . . . ?
N2 C22 C23 C24 178.7(2) . . . . ?
C22 C23 C24 C25 -1.2(4) . . . . ?
C23 C24 C25 C26 0.0(4) . . . . ?
C23 C24 C25 C28 177.6(3) . . . . ?
C24 C25 C26 C27 0.6(4) . . . . ?
C28 C25 C26 C27 -177.0(3) . . . . ?
C23 C22 C27 C26 -1.2(3) . . . . ?
N2 C22 C27 C26 -178.3(2) . . . . ?
C25 C26 C27 C22 0.0(4) . . . . ?
C24 C25 C28 C29 -90.5(4) . . . . ?
C26 C25 C28 C29 86.9(4) . . . . ?
O2 C1 N1 N2 3.5(3) . . . . ?
C2 C1 N1 N2 -176.48(18) . . . . ?
O2 C1 N1 C4 -176.67(19) . . . . ?
C2 C1 N1 C4 3.3(2) . . . . ?
C5 C4 N1 C1 -122.38(19) . . . . ?
C3 C4 N1 C1 -3.6(2) . . . . ?
C16 C4 N1 C1 110.0(2) . . . . ?
C5 C4 N1 N2 57.4(2) . . . . ?
C3 C4 N1 N2 176.18(17) . . . . ?
C16 C4 N1 N2 -70.2(2) . . . . ?
C1 N1 N2 C22 61.0(3) . . . . ?
C4 N1 N2 C22 -118.8(2) . . . . ?
C23 C22 N2 N1 27.8(3) . . . . ?
C27 C22 N2 N1 -155.2(2) . . . . ?
C7 C8 O1 C5 0.0(2) . . . . ?
C9 C8 O1 C5 -177.74(19) . . . . ?
C6 C5 O1 C8 -0.1(2) . . . . ?
C4 C5 O1 C8 -174.23(17) . . . . ?
